data_4070118
loop_
_publ_author_name
'Vicente, Jos\'e'
'Chicote, Mar\'ia Teresa'
'Mart\'inez-Mart\'inez, Antonio J.'
'Bautista, Delia'

_publ_section_title
;
 Synthesis of 1,2-Dihydroquinazolinium-4-yl Palladium Complexes through a
 Cyclization Reaction
;
_journal_issue 20
_journal_name_full Organometallics
_journal_page_first 5915
_journal_paper_doi 10.1021/om900616v
_journal_volume 28
_journal_year 2009
_chemical_formula_sum 'C41 H39 I N4 Pd'
_chemical_formula_weight 821.06
_chemical_name_systematic
; 
 ? 
;
_space_group_IT_number 14
_symmetry_cell_setting monoclinic
_symmetry_space_group_name_Hall '-P 2ybc'
_symmetry_space_group_name_H-M 'P 1 21/c 1'
_atom_sites_solution_hydrogens geom
_atom_sites_solution_primary direct
_atom_sites_solution_secondary difmap
_audit_creation_method SHELXL-97
_cell_angle_alpha 90.00
_cell_angle_beta 102.704(2)
_cell_angle_gamma 90.00
_cell_formula_units_Z 4
_cell_length_a 11.6645(6)
_cell_length_b 14.0506(7)
_cell_length_c 22.5871(12)
_cell_measurement_reflns_used 5152
_cell_measurement_temperature 100(2)
_cell_measurement_theta_max 27.66
_cell_measurement_theta_min 2.27
_cell_volume 3611.2(3)
_computing_cell_refinement 'Bruker SAINT'
_computing_data_collection 'Bruker SMART'
_computing_data_reduction 'Bruker SAINT'
_computing_molecular_graphics 'Bruker SHELXTL'
_computing_publication_material 'Bruker SHELXTL'
_computing_structure_refinement 'SHELXL-97 (Sheldrick, 1997)'
_computing_structure_solution 'SHELXS-97 (Sheldrick, 1990)'
_diffrn_ambient_temperature 100(2)
_diffrn_detector_area_resol_mean 8.26
_diffrn_measured_fraction_theta_full 0.998
_diffrn_measured_fraction_theta_max 0.940
_diffrn_measurement_device_type 'Bruker SMART APEX CCD'
_diffrn_measurement_method \w-scan
_diffrn_radiation_monochromator graphite
_diffrn_radiation_source 'fine-focus sealed tube'
_diffrn_radiation_type MoK\a
_diffrn_radiation_wavelength 0.71073
_diffrn_reflns_av_R_equivalents 0.0431
_diffrn_reflns_av_sigmaI/netI 0.0371
_diffrn_reflns_limit_h_max 15
_diffrn_reflns_limit_h_min -15
_diffrn_reflns_limit_k_max 18
_diffrn_reflns_limit_k_min -18
_diffrn_reflns_limit_l_max 28
_diffrn_reflns_limit_l_min -29
_diffrn_reflns_number 41170
_diffrn_reflns_theta_full 27.00
_diffrn_reflns_theta_max 28.26
_diffrn_reflns_theta_min 1.72
_exptl_absorpt_coefficient_mu 1.403
_exptl_absorpt_correction_T_max 0.9332
_exptl_absorpt_correction_T_min 0.6783
_exptl_absorpt_correction_type multi-scan
_exptl_absorpt_process_details SADABS
_exptl_crystal_colour yellow
_exptl_crystal_density_diffrn 1.510
_exptl_crystal_density_method 'not measured'
_exptl_crystal_description neddle
_exptl_crystal_F_000 1648
_exptl_crystal_size_max 0.30
_exptl_crystal_size_mid 0.06
_exptl_crystal_size_min 0.05
_refine_diff_density_max 1.079
_refine_diff_density_min -0.621
_refine_diff_density_rms 0.110
_refine_ls_extinction_method none
_refine_ls_goodness_of_fit_ref 1.139
_refine_ls_hydrogen_treatment 'rigid methyls, others riding'
_refine_ls_matrix_type full
_refine_ls_number_parameters 431
_refine_ls_number_reflns 8418
_refine_ls_number_restraints 0
_refine_ls_restrained_S_all 1.139
_refine_ls_R_factor_all 0.0477
_refine_ls_R_factor_gt 0.0402
_refine_ls_shift/su_max 0.001
_refine_ls_shift/su_mean 0.000
_refine_ls_structure_factor_coef Fsqd
_refine_ls_weighting_details 'calc w=1/[\s^2^(Fo^2^)+(0.0359P)^2^+3.2653P] where P=(Fo^2^+2Fc^2^)/3'
_refine_ls_weighting_scheme calc
_refine_ls_wR_factor_gt 0.0824
_refine_ls_wR_factor_ref 0.0851
_reflns_number_gt 7514
_reflns_number_total 8418
_reflns_threshold_expression >2sigma(I)
_cod_data_source_file om900616v_si_002.cif
_cod_data_source_block ajc601bs
_cod_original_sg_symbol_H-M 'P 2(1)/c'
_cod_database_code 4070118

loop_
_symmetry_equiv_pos_as_xyz
'x, y, z'
'-x, y+1/2, -z+1/2'
'-x, -y, -z'
'x, -y-1/2, z-1/2'

loop_
_atom_site_label
_atom_site_type_symbol
_atom_site_fract_x
_atom_site_fract_y
_atom_site_fract_z
_atom_site_U_iso_or_equiv
_atom_site_adp_type
_atom_site_occupancy
_atom_site_symmetry_multiplicity
_atom_site_calc_flag
_atom_site_refinement_flags
Pd1 Pd 0.700439(18) 0.697977(16) 0.599833(10) 0.01192(6) Uani 1 1 d .
I2 I 0.758564(18) 0.512726(14) 0.624496(10) 0.02144(7) Uani 1 1 d .
N1 N 0.4578(2) 0.65014(18) 0.62979(12) 0.0168(5) Uani 1 1 d .
N2 N 0.9490(2) 0.74008(18) 0.57598(12) 0.0157(5) Uani 1 1 d .
N4 N 0.6367(2) 0.87072(18) 0.52409(11) 0.0155(5) Uani 1 1 d .
N5 N 0.7414(2) 0.81163(18) 0.70507(11) 0.0152(5) Uani 1 1 d .
C1 C 0.5444(3) 0.6709(2) 0.61666(14) 0.0151(6) Uani 1 1 d .
C2 C 0.3502(2) 0.6206(2) 0.64208(13) 0.0155(6) Uani 1 1 d .
C3 C 0.2911(3) 0.5464(2) 0.60711(14) 0.0204(7) Uani 1 1 d .
C4 C 0.1827(3) 0.5203(2) 0.61922(16) 0.0273(8) Uani 1 1 d .
H4 H 0.1395 0.4694 0.5972 0.033 Uiso 1 1 calc R
C5 C 0.1377(3) 0.5676(3) 0.66278(17) 0.0284(8) Uani 1 1 d .
H5 H 0.0629 0.5500 0.6695 0.034 Uiso 1 1 calc R
C6 C 0.1998(3) 0.6396(3) 0.69651(16) 0.0259(8) Uani 1 1 d .
H6 H 0.1678 0.6708 0.7266 0.031 Uiso 1 1 calc R
C7 C 0.3085(3) 0.6675(2) 0.68721(14) 0.0185(6) Uani 1 1 d .
C8 C 0.3406(4) 0.5003(3) 0.55827(17) 0.0335(9) Uani 1 1 d .
H8A H 0.2931 0.4446 0.5425 0.050 Uiso 1 1 calc R
H8B H 0.4218 0.4803 0.5751 0.050 Uiso 1 1 calc R
H8C H 0.3395 0.5458 0.5253 0.050 Uiso 1 1 calc R
C9 C 0.3782(3) 0.7461(3) 0.72436(16) 0.0279(8) Uani 1 1 d .
H9A H 0.4516 0.7199 0.7486 0.042 Uiso 1 1 calc R
H9B H 0.3319 0.7737 0.7514 0.042 Uiso 1 1 calc R
H9C H 0.3962 0.7955 0.6972 0.042 Uiso 1 1 calc R
C11 C 0.8558(3) 0.7255(2) 0.58273(14) 0.0165(6) Uani 1 1 d .
C12 C 1.0603(2) 0.7640(2) 0.56545(14) 0.0154(6) Uani 1 1 d .
C13 C 1.0985(3) 0.7158(2) 0.51955(14) 0.0157(6) Uani 1 1 d .
C14 C 1.2085(3) 0.7418(2) 0.50993(14) 0.0182(6) Uani 1 1 d .
H14 H 1.2385 0.7108 0.4791 0.022 Uiso 1 1 calc R
C15 C 1.2743(3) 0.8119(2) 0.54445(15) 0.0194(7) Uani 1 1 d .
H15 H 1.3488 0.8286 0.5371 0.023 Uiso 1 1 calc R
C16 C 1.2332(3) 0.8580(2) 0.58966(14) 0.0184(6) Uani 1 1 d .
H16 H 1.2795 0.9062 0.6128 0.022 Uiso 1 1 calc R
C17 C 1.1247(3) 0.8345(2) 0.60165(14) 0.0178(6) Uani 1 1 d .
C18 C 1.0249(3) 0.6405(2) 0.48269(15) 0.0224(7) Uani 1 1 d .
H18A H 0.9978 0.5955 0.5098 0.034 Uiso 1 1 calc R
H18B H 1.0718 0.6066 0.4584 0.034 Uiso 1 1 calc R
H18C H 0.9569 0.6700 0.4557 0.034 Uiso 1 1 calc R
C19 C 1.0799(3) 0.8823(3) 0.65170(16) 0.0274(8) Uani 1 1 d .
H19A H 1.0087 0.9184 0.6343 0.041 Uiso 1 1 calc R
H19B H 1.1402 0.9255 0.6739 0.041 Uiso 1 1 calc R
H19C H 1.0617 0.8339 0.6795 0.041 Uiso 1 1 calc R
C20 C 0.6457(2) 0.8341(2) 0.57599(13) 0.0129(6) Uani 1 1 d .
C21 C 0.6049(2) 0.8917(2) 0.62289(13) 0.0135(6) Uani 1 1 d .
C22 C 0.6527(2) 0.8806(2) 0.68523(13) 0.0132(6) Uani 1 1 d .
C23 C 0.6116(3) 0.9353(2) 0.72766(14) 0.0166(6) Uani 1 1 d .
H23 H 0.6440 0.9269 0.7697 0.020 Uiso 1 1 calc R
C24 C 0.5239(3) 1.0018(2) 0.70888(15) 0.0194(7) Uani 1 1 d .
H24 H 0.4945 1.0374 0.7381 0.023 Uiso 1 1 calc R
C25 C 0.4787(3) 1.0167(2) 0.64738(15) 0.0170(6) Uani 1 1 d .
H25 H 0.4200 1.0637 0.6345 0.020 Uiso 1 1 calc R
C26 C 0.5195(2) 0.9626(2) 0.60486(14) 0.0147(6) Uani 1 1 d .
H26 H 0.4892 0.9737 0.5628 0.018 Uiso 1 1 calc R
C27 C 0.8361(3) 0.8389(2) 0.74133(13) 0.0157(6) Uani 1 1 d .
H27 H 0.8471 0.9050 0.7495 0.019 Uiso 1 1 calc R
C31 C 0.9281(3) 0.7730(2) 0.77078(13) 0.0160(6) Uani 1 1 d .
C32 C 0.9172(3) 0.6746(2) 0.76316(14) 0.0180(6) Uani 1 1 d .
H32 H 0.8495 0.6487 0.7369 0.022 Uiso 1 1 calc R
C33 C 1.0030(3) 0.6157(2) 0.79314(13) 0.0158(6) Uani 1 1 d .
H33 H 0.9940 0.5489 0.7873 0.019 Uiso 1 1 calc R
C34 C 1.1050(3) 0.6508(2) 0.83257(14) 0.0199(7) Uani 1 1 d .
C35 C 1.1168(3) 0.7505(2) 0.83935(14) 0.0199(7) Uani 1 1 d .
H35 H 1.1853 0.7768 0.8647 0.024 Uiso 1 1 calc R
C36 C 1.0292(3) 0.8093(2) 0.80929(14) 0.0205(7) Uani 1 1 d .
H36 H 1.0375 0.8762 0.8147 0.025 Uiso 1 1 calc R
C37 C 1.2014(3) 0.5841(3) 0.86447(16) 0.0243(7) Uani 1 1 d .
H37A H 1.1741 0.5181 0.8584 0.037 Uiso 1 1 calc R
H37B H 1.2211 0.5986 0.9080 0.037 Uiso 1 1 calc R
H37C H 1.2713 0.5926 0.8476 0.037 Uiso 1 1 calc R
C41 C 0.6681(3) 0.8271(2) 0.47352(13) 0.0152(6) Uani 1 1 d .
C42 C 0.7702(3) 0.8592(2) 0.45672(14) 0.0182(6) Uani 1 1 d .
C43 C 0.7972(3) 0.8239(3) 0.40387(15) 0.0243(7) Uani 1 1 d .
H43 H 0.8674 0.8438 0.3927 0.029 Uiso 1 1 calc R
C44 C 0.7233(3) 0.7602(2) 0.36732(15) 0.0249(7) Uani 1 1 d .
H44 H 0.7425 0.7369 0.3312 0.030 Uiso 1 1 calc R
C45 C 0.6216(3) 0.7306(2) 0.38342(15) 0.0222(7) Uani 1 1 d .
H45 H 0.5710 0.6873 0.3579 0.027 Uiso 1 1 calc R
C46 C 0.5916(3) 0.7629(2) 0.43633(14) 0.0174(6) Uani 1 1 d .
C47 C 0.8464(3) 0.9336(2) 0.49432(16) 0.0248(7) Uani 1 1 d .
H47A H 0.9126 0.9489 0.4758 0.037 Uiso 1 1 calc R
H47B H 0.8762 0.9091 0.5354 0.037 Uiso 1 1 calc R
H47C H 0.7998 0.9911 0.4962 0.037 Uiso 1 1 calc R
C48 C 0.4769(3) 0.7339(3) 0.45116(15) 0.0239(7) Uani 1 1 d .
H48A H 0.4338 0.6923 0.4190 0.036 Uiso 1 1 calc R
H48B H 0.4299 0.7907 0.4542 0.036 Uiso 1 1 calc R
H48C H 0.4924 0.6997 0.4899 0.036 Uiso 1 1 calc R

loop_
_atom_site_aniso_label
_atom_site_aniso_U_11
_atom_site_aniso_U_22
_atom_site_aniso_U_33
_atom_site_aniso_U_23
_atom_site_aniso_U_13
_atom_site_aniso_U_12
Pd1 0.01000(11) 0.01239(12) 0.01415(12) 0.00036(8) 0.00431(8) 0.00035(8)
I2 0.02201(11) 0.01364(11) 0.02751(13) -0.00070(8) 0.00294(9) 0.00358(8)
N1 0.0168(12) 0.0150(13) 0.0189(13) 0.0032(10) 0.0046(11) 0.0001(10)
N2 0.0126(12) 0.0159(13) 0.0190(13) 0.0011(10) 0.0045(10) 0.0004(10)
N4 0.0149(12) 0.0161(13) 0.0161(13) -0.0002(10) 0.0043(10) 0.0013(10)
N5 0.0163(12) 0.0169(13) 0.0127(12) 0.0015(10) 0.0037(10) 0.0013(10)
C1 0.0156(14) 0.0125(14) 0.0173(15) -0.0008(12) 0.0043(12) 0.0011(11)
C2 0.0121(13) 0.0170(15) 0.0173(15) 0.0062(12) 0.0028(12) -0.0034(11)
C3 0.0241(16) 0.0179(16) 0.0165(16) 0.0052(13) -0.0013(13) -0.0025(13)
C4 0.0253(17) 0.0221(18) 0.0270(19) 0.0129(15) -0.0108(15) -0.0113(14)
C5 0.0146(15) 0.036(2) 0.034(2) 0.0208(17) 0.0045(14) -0.0022(14)
C6 0.0228(16) 0.0312(19) 0.0262(18) 0.0112(15) 0.0110(14) 0.0044(14)
C7 0.0174(14) 0.0221(16) 0.0166(15) 0.0068(13) 0.0051(12) 0.0021(12)
C8 0.055(2) 0.0233(19) 0.0234(19) -0.0066(15) 0.0102(18) -0.0069(17)
C9 0.0320(18) 0.0258(19) 0.0254(19) -0.0023(15) 0.0053(15) 0.0014(15)
C11 0.0176(15) 0.0143(15) 0.0161(15) 0.0012(12) 0.0006(12) 0.0021(12)
C12 0.0120(13) 0.0170(15) 0.0182(15) 0.0039(12) 0.0052(12) 0.0010(11)
C13 0.0160(14) 0.0128(15) 0.0186(15) 0.0027(12) 0.0041(12) 0.0013(11)
C14 0.0151(14) 0.0247(17) 0.0161(15) 0.0025(13) 0.0066(12) 0.0028(12)
C15 0.0151(14) 0.0215(17) 0.0222(17) 0.0065(13) 0.0055(13) -0.0003(12)
C16 0.0162(14) 0.0165(16) 0.0205(16) 0.0023(12) -0.0004(12) -0.0019(12)
C17 0.0178(14) 0.0171(15) 0.0184(16) 0.0036(12) 0.0037(12) 0.0022(12)
C18 0.0210(15) 0.0203(17) 0.0255(18) -0.0032(14) 0.0043(14) -0.0019(13)
C19 0.0229(16) 0.033(2) 0.0268(18) -0.0102(15) 0.0064(14) -0.0004(15)
C20 0.0079(12) 0.0129(14) 0.0178(15) 0.0025(12) 0.0025(11) 0.0010(11)
C21 0.0115(13) 0.0123(14) 0.0166(15) 0.0004(11) 0.0032(11) -0.0039(11)
C22 0.0100(12) 0.0133(14) 0.0158(14) 0.0004(11) 0.0018(11) -0.0018(11)
C23 0.0164(14) 0.0193(16) 0.0122(14) -0.0030(12) -0.0011(12) -0.0022(12)
C24 0.0174(15) 0.0175(16) 0.0233(17) -0.0076(13) 0.0049(13) -0.0013(12)
C25 0.0133(14) 0.0131(15) 0.0245(17) -0.0007(12) 0.0038(12) 0.0006(11)
C26 0.0120(13) 0.0123(14) 0.0185(15) 0.0001(12) 0.0006(12) -0.0033(11)
C27 0.0172(14) 0.0157(15) 0.0148(15) -0.0001(12) 0.0049(12) 0.0010(12)
C31 0.0166(14) 0.0195(16) 0.0128(14) -0.0001(12) 0.0055(12) 0.0013(12)
C32 0.0163(14) 0.0208(16) 0.0169(15) -0.0004(13) 0.0038(12) -0.0006(12)
C33 0.0206(14) 0.0138(15) 0.0156(15) 0.0002(12) 0.0096(12) -0.0003(12)
C34 0.0188(15) 0.0224(17) 0.0189(16) 0.0050(13) 0.0051(13) 0.0059(13)
C35 0.0156(14) 0.0276(18) 0.0146(15) -0.0035(13) -0.0008(12) 0.0039(13)
C36 0.0206(15) 0.0227(17) 0.0190(16) -0.0037(13) 0.0059(13) 0.0007(13)
C37 0.0139(14) 0.0267(18) 0.0275(18) 0.0032(14) -0.0061(13) 0.0085(13)
C41 0.0165(14) 0.0149(15) 0.0146(15) 0.0040(12) 0.0044(12) 0.0053(12)
C42 0.0150(14) 0.0198(16) 0.0198(16) 0.0067(13) 0.0040(12) 0.0030(12)
C43 0.0193(15) 0.0308(19) 0.0260(18) 0.0067(15) 0.0122(14) 0.0071(14)
C44 0.0292(17) 0.0276(19) 0.0220(17) -0.0023(14) 0.0144(15) 0.0068(14)
C45 0.0272(17) 0.0200(17) 0.0199(17) -0.0019(13) 0.0063(14) 0.0015(14)
C46 0.0175(14) 0.0197(16) 0.0157(15) 0.0033(12) 0.0056(12) 0.0037(12)
C47 0.0220(16) 0.0246(18) 0.0263(18) 0.0045(14) 0.0018(14) -0.0034(14)
C48 0.0198(15) 0.0324(19) 0.0200(17) -0.0071(14) 0.0056(13) -0.0061(14)

loop_
_atom_type_symbol
_atom_type_description
_atom_type_scat_dispersion_real
_atom_type_scat_dispersion_imag
_atom_type_scat_source
C C 0.0033 0.0016 'International Tables Vol C Tables 4.2.6.8 and 6.1.1.4'
H H 0.0000 0.0000 'International Tables Vol C Tables 4.2.6.8 and 6.1.1.4'
N N 0.0061 0.0033 'International Tables Vol C Tables 4.2.6.8 and 6.1.1.4'
Pd Pd -0.9988 1.0072 'International Tables Vol C Tables 4.2.6.8 and 6.1.1.4'
I I -0.4742 1.8119 'International Tables Vol C Tables 4.2.6.8 and 6.1.1.4'

loop_
_geom_angle_atom_site_label_1
_geom_angle_atom_site_label_2
_geom_angle_atom_site_label_3
_geom_angle
C11 Pd1 C1 179.68(14)
C11 Pd1 C20 90.67(12)
C1 Pd1 C20 89.04(11)
C11 Pd1 I2 91.70(9)
C1 Pd1 I2 88.58(9)
C20 Pd1 I2 175.48(8)
C1 N1 C2 175.9(3)
C11 N2 C12 175.9(3)
C20 N4 C41 126.1(3)
C27 N5 C22 117.7(3)
N1 C1 Pd1 174.6(3)
C7 C2 C3 124.2(3)
C7 C2 N1 118.4(3)
C3 C2 N1 117.4(3)
C2 C3 C4 116.1(3)
C2 C3 C8 121.2(3)
C4 C3 C8 122.7(3)
C5 C4 C3 120.9(3)
C6 C5 C4 120.8(3)
C5 C6 C7 120.8(3)
C6 C7 C2 117.1(3)
C6 C7 C9 121.3(3)
C2 C7 C9 121.5(3)
N2 C11 Pd1 176.2(3)
C13 C12 C17 124.3(3)
C13 C12 N2 117.8(3)
C17 C12 N2 117.8(3)
C12 C13 C14 116.4(3)
C12 C13 C18 121.4(3)
C14 C13 C18 122.2(3)
C15 C14 C13 121.0(3)
C14 C15 C16 120.8(3)
C15 C16 C17 120.8(3)
C16 C17 C12 116.7(3)
C16 C17 C19 121.5(3)
C12 C17 C19 121.8(3)
N4 C20 C21 117.6(3)
N4 C20 Pd1 125.6(2)
C21 C20 Pd1 116.7(2)
C26 C21 C22 118.1(3)
C26 C21 C20 119.7(3)
C22 C21 C20 122.2(3)
C23 C22 C21 120.4(3)
C23 C22 N5 119.9(3)
C21 C22 N5 119.7(3)
C24 C23 C22 120.4(3)
C23 C24 C25 120.1(3)
C26 C25 C24 119.8(3)
C25 C26 C21 121.1(3)
N5 C27 C31 123.0(3)
C32 C31 C36 118.6(3)
C32 C31 C27 122.2(3)
C36 C31 C27 119.1(3)
C33 C32 C31 120.3(3)
C32 C33 C34 121.9(3)
C33 C34 C35 117.6(3)
C33 C34 C37 121.3(3)
C35 C34 C37 121.1(3)
C36 C35 C34 120.0(3)
C35 C36 C31 121.5(3)
C42 C41 C46 120.6(3)
C42 C41 N4 117.7(3)
C46 C41 N4 121.1(3)
C43 C42 C41 118.9(3)
C43 C42 C47 121.0(3)
C41 C42 C47 120.1(3)
C44 C43 C42 120.9(3)
C45 C44 C43 119.8(3)
C44 C45 C46 121.4(3)
C45 C46 C41 118.3(3)
C45 C46 C48 120.4(3)
C41 C46 C48 121.2(3)

loop_
_geom_bond_atom_site_label_1
_geom_bond_atom_site_label_2
_geom_bond_distance
Pd1 C11 1.972(3)
Pd1 C1 1.977(3)
Pd1 C20 2.050(3)
Pd1 I2 2.7164(3)
N1 C1 1.150(4)
N1 C2 1.407(4)
N2 C11 1.149(4)
N2 C12 1.411(4)
N4 C20 1.263(4)
N4 C41 1.414(4)
N5 C27 1.281(4)
N5 C22 1.416(4)
C2 C7 1.389(4)
C2 C3 1.394(4)
C3 C4 1.400(5)
C3 C8 1.500(5)
C4 C5 1.383(5)
C5 C6 1.374(5)
C6 C7 1.387(4)
C7 C9 1.510(5)
C12 C13 1.390(4)
C12 C17 1.394(4)
C13 C14 1.397(4)
C13 C18 1.495(4)
C14 C15 1.379(4)
C15 C16 1.381(5)
C16 C17 1.390(4)
C17 C19 1.503(4)
C20 C21 1.493(4)
C21 C26 1.403(4)
C21 C22 1.405(4)
C22 C23 1.394(4)
C23 C24 1.381(4)
C24 C25 1.389(5)
C25 C26 1.389(4)
C27 C31 1.462(4)
C31 C32 1.396(4)
C31 C36 1.399(4)
C32 C33 1.359(4)
C33 C34 1.409(4)
C34 C35 1.413(5)
C34 C37 1.518(4)
C35 C36 1.372(4)
C41 C42 1.402(4)
C41 C46 1.409(4)
C42 C43 1.392(5)
C42 C47 1.506(5)
C43 C44 1.383(5)
C44 C45 1.378(5)
C45 C46 1.393(4)
C46 C48 1.505(4)

loop_
_geom_hbond_atom_site_label_D
_geom_hbond_atom_site_label_H
_geom_hbond_atom_site_label_A
_geom_hbond_distance_DH
_geom_hbond_distance_HA
_geom_hbond_distance_DA
_geom_hbond_angle_DHA
_geom_hbond_site_symmetry_A
C36 H36 I2 0.95 3.13 3.861(3) 135.2 2_756
